data_2021985
loop_
_publ_author_name
'Chen, Yating'
'Zhang, Shaonan'
'Xiao, Yu'
'Zhang, Shuhua'

_publ_section_title
;
 Synthesis, crystal structures and magnetic and electrochemiluminescence
 properties of three manganese(II) complexes
;
_journal_coeditor_code JX3055
_journal_issue 3
_journal_name_full 'Acta Crystallographica Section C'
_journal_page_first
;
;
_journal_paper_doi 10.1107/S2053229620001850
_journal_volume 76
_journal_year 2020
_chemical_formula_iupac
;
[Mn4 (C13 H11 Cl N3 O2)2 (C2 H3 O2)5.168 (C H O2)0.832]
;
_chemical_formula_moiety 'C37.17 H38.34 Cl2 Mn4 N6 O16'
_chemical_formula_sum 'C37.17 H38.34 Cl2 Mn4 N6 O16'
_chemical_formula_weight 1115.75
_chemical_name_systematic
;
Penta-\m-acetato-bis(\m~2~-2-{[2-(6-chloropyridin-2-yl)hydrazinylidene]\
methyl}-6-methoxyphenolato)-\m-formato-tetramanganese(II)
;
_space_group_crystal_system triclinic
_space_group_IT_number 2
_space_group_name_Hall '-P 1'
_space_group_name_H-M_alt 'P -1'
_atom_sites_solution_hydrogens geom
_audit_creation_method
;
Olex2 1.2
(compiled 2018.05.29 svn.r3508 for OlexSys, GUI svn.r5506)
;
_cell_angle_alpha 76.143(5)
_cell_angle_beta 73.110(6)
_cell_angle_gamma 81.533(6)
_cell_formula_units_Z 1
_cell_length_a 8.5495(7)
_cell_length_b 11.0550(7)
_cell_length_c 12.5947(7)
_cell_measurement_reflns_used 1377
_cell_measurement_temperature 293(2)
_cell_measurement_theta_max 22.7040
_cell_measurement_theta_min 3.6720
_cell_volume 1102.02(14)
_computing_cell_refinement
;
CrysAlis PRO (Agilent, 2014)
;
_computing_data_collection
;
CrysAlis PRO (Agilent, 2014)
;
_computing_data_reduction
;
CrysAlis PRO (Agilent, 2014)
;
_computing_molecular_graphics
;
OLEX2 (Dolomanov <i>et al.</i>,  2009)
;
_computing_publication_material
;
OLEX2 (Dolomanov <i>et al.</i>,  2009)
;
_computing_structure_refinement
;
SHELXL2018 (Sheldrick, 2015)
;
_computing_structure_solution
;
SHELXS97 (Sheldrick, 2008)
;
_diffrn_ambient_temperature 293(2)
_diffrn_detector 'CCD plate'
_diffrn_detector_area_resol_mean 16.0233
_diffrn_measured_fraction_theta_full 0.995
_diffrn_measured_fraction_theta_max 0.995
_diffrn_measurement_device 'four-circle diffractometer'
_diffrn_measurement_device_type 'Agilent SuperNova Single Source diffractometer with an Eos detector'
_diffrn_measurement_method '\w scans'
_diffrn_radiation_monochromator mirror
_diffrn_radiation_probe x-ray
_diffrn_radiation_type MoK\a
_diffrn_radiation_wavelength 0.71073
_diffrn_reflns_av_R_equivalents 0.0357
_diffrn_reflns_av_unetI/netI 0.0850
_diffrn_reflns_limit_h_max 10
_diffrn_reflns_limit_h_min -10
_diffrn_reflns_limit_k_max 13
_diffrn_reflns_limit_k_min -13
_diffrn_reflns_limit_l_max 14
_diffrn_reflns_limit_l_min -14
_diffrn_reflns_number 6708
_diffrn_reflns_theta_full 25.009
_diffrn_reflns_theta_max 25.009
_diffrn_reflns_theta_min 3.457
_diffrn_source 'SuperNova (Mo) X-ray Source'
_exptl_absorpt_coefficient_mu 1.319
_exptl_absorpt_correction_T_max 0.789
_exptl_absorpt_correction_T_min 0.726
_exptl_absorpt_correction_type multi-scan
_exptl_absorpt_process_details
;
(CrysAlis PRO; Agilent, 2014)
;
_exptl_crystal_colour Yellow
_exptl_crystal_density_diffrn 1.681
_exptl_crystal_density_method 'not measured'
_exptl_crystal_description block
_exptl_crystal_F_000 565.3
_exptl_crystal_size_max 0.25
_exptl_crystal_size_mid 0.22
_exptl_crystal_size_min 0.18
_refine_diff_density_max 0.565
_refine_diff_density_min -0.418
_refine_ls_extinction_method none
_refine_ls_goodness_of_fit_ref 1.045
_refine_ls_hydrogen_treatment constr
_refine_ls_matrix_type full
_refine_ls_number_parameters 306
_refine_ls_number_reflns 3877
_refine_ls_number_restraints 9
_refine_ls_restrained_S_all 1.044
_refine_ls_R_factor_all 0.1016
_refine_ls_R_factor_gt 0.0536
_refine_ls_shift/su_max 0.005
_refine_ls_shift/su_mean 0.001
_refine_ls_structure_factor_coef Fsqd
_refine_ls_weighting_details 'w=1/[\s^2^(Fo^2^)+(0.0487P)^2^] where P=(Fo^2^+2Fc^2^)/3'
_refine_ls_weighting_scheme calc
_refine_ls_wR_factor_gt 0.1078
_refine_ls_wR_factor_ref 0.1356
_reflns_number_gt 2393
_reflns_number_total 3895
_reflns_threshold_expression 'I > 2\s(I)'
_cod_data_source_file jx3055sup1.cif
_cod_data_source_block complex1
_cod_database_code 2021985
_shelx_space_group_comment
;
The symmetry employed for this shelxl refinement is uniquely defined
by the following loop, which should always be used as a source of
symmetry information in preference to the above space-group names.
They are only intended as comments.
;

loop_
_space_group_symop_operation_xyz
'x, y, z'
'-x, -y, -z'

loop_
_atom_site_type_symbol
_atom_site_label
_atom_site_fract_x
_atom_site_fract_y
_atom_site_fract_z
_atom_site_U_iso_or_equiv
_atom_site_adp_type
_atom_site_calc_flag
_atom_site_occupancy
_atom_site_disorder_assembly
_atom_site_disorder_group
Mn Mn1 0.50279(10) 0.26363(7) 0.16494(6) 0.0453(3) Uani d 1 . .
Mn Mn2 0.42431(10) 0.41042(8) 0.38041(6) 0.0462(3) Uani d 1 . .
Cl Cl1 0.7656(3) -0.00084(19) 0.17452(14) 0.1058(8) Uani d 1 . .
O O1 0.3776(4) 0.4258(3) 0.2165(3) 0.0468(9) Uani d 1 . .
O O4 0.4569(4) 0.4130(3) 0.6966(3) 0.0550(10) Uani d 1 . .
O O2 0.1935(4) 0.5489(3) 0.3682(3) 0.0546(10) Uani d 1 . .
O O3 0.3578(5) 0.4294(4) 0.5494(3) 0.0580(11) Uani d 1 . .
O O6 0.3727(5) 0.1349(4) 0.2934(3) 0.0652(11) Uani d 1 . .
O O8 0.6521(5) 0.3038(4) 0.3741(3) 0.0641(11) Uani d 1 . .
N N3 0.4102(5) 0.3493(4) 0.0135(3) 0.0435(11) Uani d 1 . .
O O7 0.7190(5) 0.2922(4) 0.1933(3) 0.0654(12) Uani d 1 . .
N N2 0.4772(5) 0.2915(4) -0.0779(3) 0.0468(11) Uani d 1 . .
H H2 0.450468 0.319692 -0.140651 0.056 Uiso calc 1 . .
N N1 0.6193(5) 0.1491(4) 0.0338(3) 0.0484(11) Uani d 1 . .
O O5 0.2978(6) 0.2401(4) 0.4336(3) 0.0763(13) Uani d 1 . .
C C12 0.2542(6) 0.4992(4) 0.1895(4) 0.0401(12) Uani d 1 . .
C C6 0.3059(6) 0.4432(5) -0.0008(4) 0.0445(13) Uani d 1 . .
H H6 0.284731 0.467962 -0.071582 0.053 Uiso calc 1 . .
C C7 0.2185(6) 0.5139(5) 0.0848(4) 0.0406(12) Uani d 1 . .
C C18 0.7550(7) 0.2887(5) 0.2844(5) 0.0479(13) Uani d 1 . .
C C5 0.5856(6) 0.1898(5) -0.0666(4) 0.0428(13) Uani d 1 . .
C C11 0.1518(6) 0.5711(5) 0.2661(4) 0.0444(13) Uani d 1 . .
C C10 0.0255(7) 0.6518(5) 0.2419(4) 0.0549(15) Uani d 1 . .
H H10 -0.038850 0.697230 0.294766 0.066 Uiso calc 1 . .
C C8 0.0877(7) 0.5989(5) 0.0603(4) 0.0530(15) Uani d 1 . .
H H8 0.065741 0.609511 -0.009599 0.064 Uiso calc 1 . .
C C16 0.3095(7) 0.1461(6) 0.3938(5) 0.0604(16) Uani d 1 . .
C C9 -0.0076(7) 0.6663(5) 0.1375(5) 0.0616(16) Uani d 1 . .
H H9 -0.094127 0.721650 0.120273 0.074 Uiso calc 1 . .
C C4 0.6567(7) 0.1297(5) -0.1574(5) 0.0581(16) Uani d 1 . .
H H4 0.633678 0.160907 -0.227093 0.070 Uiso calc 1 . .
C C1 0.7252(7) 0.0473(5) 0.0431(5) 0.0581(16) Uani d 1 . .
C C2 0.7970(8) -0.0167(6) -0.0395(5) 0.0703(19) Uani d 1 . .
H H2A 0.869419 -0.086961 -0.027798 0.084 Uiso calc 1 . .
C C19 0.9315(7) 0.2641(6) 0.2826(5) 0.0732(19) Uani d 1 . .
H H19A 0.941214 0.228481 0.358002 0.110 Uiso calc 1 . .
H H19B 0.983181 0.341122 0.254647 0.110 Uiso calc 1 . .
H H19C 0.983951 0.206746 0.233870 0.110 Uiso calc 1 . .
C C3 0.7590(8) 0.0259(6) -0.1422(5) 0.0705(18) Uani d 1 . .
H H3 0.803982 -0.017004 -0.200764 0.085 Uiso calc 1 . .
C C13 0.1218(8) 0.6348(6) 0.4414(5) 0.0716(19) Uani d 1 . .
H H13A 0.005181 0.629915 0.466926 0.107 Uiso calc 1 . .
H H13B 0.145315 0.718248 0.400829 0.107 Uiso calc 1 . .
H H13C 0.166780 0.613924 0.505714 0.107 Uiso calc 1 . .
C C17 0.2359(9) 0.0308(6) 0.4754(6) 0.096(2) Uani d 1 . .
H H17A 0.227492 -0.028545 0.433177 0.144 Uiso calc 1 . .
H H17B 0.128664 0.054299 0.519784 0.144 Uiso calc 1 . .
H H17C 0.304898 -0.006056 0.524704 0.144 Uiso calc 1 . .
C C14 0.400(13) 0.365(7) 0.627(7) 0.050(9) Uani d 0.584(17) A 2
C C15 0.3987(18) 0.2325(10) 0.6550(11) 0.078(5) Uani d 0.584(17) A 2
H H15A 0.379483 0.203783 0.735598 0.117 Uiso calc 0.584(17) A 2
H H15B 0.502782 0.195748 0.617451 0.117 Uiso calc 0.584(17) A 2
H H15C 0.313333 0.208546 0.630769 0.117 Uiso calc 0.584(17) A 2
C C14' 0.405(18) 0.371(11) 0.644(10) 0.050(9) Uani d 0.416(17) A 1
H H14' 0.391620 0.285726 0.668056 0.060 Uiso calc 0.416(17) A 1

loop_
_atom_site_aniso_label
_atom_site_aniso_U_11
_atom_site_aniso_U_22
_atom_site_aniso_U_33
_atom_site_aniso_U_12
_atom_site_aniso_U_13
_atom_site_aniso_U_23
Mn1 0.0510(5) 0.0518(5) 0.0366(4) 0.0036(4) -0.0148(4) -0.0169(4)
Mn2 0.0524(5) 0.0550(6) 0.0343(4) 0.0012(4) -0.0122(4) -0.0176(4)
Cl1 0.1356(18) 0.1106(16) 0.0745(12) 0.0645(14) -0.0556(13) -0.0363(11)
O1 0.049(2) 0.054(2) 0.045(2) 0.0107(19) -0.0211(18) -0.0238(17)
O4 0.067(3) 0.065(3) 0.040(2) -0.018(2) -0.019(2) -0.0129(19)
O2 0.051(2) 0.068(3) 0.050(2) 0.014(2) -0.0151(19) -0.032(2)
O3 0.066(3) 0.077(3) 0.035(2) 0.004(2) -0.014(2) -0.025(2)
O6 0.077(3) 0.063(3) 0.052(2) -0.010(2) -0.006(2) -0.018(2)
O8 0.063(3) 0.076(3) 0.051(2) 0.019(2) -0.018(2) -0.022(2)
N3 0.051(3) 0.048(3) 0.033(2) -0.005(2) -0.009(2) -0.014(2)
O7 0.062(3) 0.084(3) 0.053(2) -0.003(2) -0.026(2) -0.008(2)
N2 0.056(3) 0.058(3) 0.031(2) 0.000(2) -0.016(2) -0.016(2)
N1 0.052(3) 0.054(3) 0.041(3) 0.000(2) -0.011(2) -0.016(2)
O5 0.104(4) 0.069(3) 0.058(3) -0.025(3) -0.006(2) -0.026(2)
C12 0.036(3) 0.041(3) 0.044(3) -0.002(2) -0.011(3) -0.011(2)
C6 0.056(4) 0.051(3) 0.030(3) -0.004(3) -0.015(3) -0.012(2)
C7 0.039(3) 0.045(3) 0.035(3) -0.002(2) -0.011(2) -0.004(2)
C18 0.048(3) 0.044(3) 0.052(3) -0.005(3) -0.016(3) -0.007(3)
C5 0.044(3) 0.052(3) 0.036(3) -0.007(3) -0.010(3) -0.014(3)
C11 0.042(3) 0.048(3) 0.046(3) -0.001(3) -0.015(3) -0.013(3)
C10 0.052(4) 0.061(4) 0.052(4) 0.010(3) -0.012(3) -0.024(3)
C8 0.056(4) 0.057(4) 0.047(3) 0.004(3) -0.020(3) -0.009(3)
C16 0.060(4) 0.059(4) 0.062(4) -0.013(3) -0.010(3) -0.017(3)
C9 0.060(4) 0.060(4) 0.063(4) 0.016(3) -0.024(3) -0.013(3)
C4 0.067(4) 0.064(4) 0.045(3) -0.001(3) -0.012(3) -0.021(3)
C1 0.059(4) 0.061(4) 0.054(4) 0.015(3) -0.017(3) -0.020(3)
C2 0.075(5) 0.062(4) 0.069(4) 0.019(4) -0.013(4) -0.026(4)
C19 0.051(4) 0.102(5) 0.071(4) 0.002(4) -0.023(3) -0.024(4)
C3 0.077(5) 0.065(4) 0.074(5) 0.011(4) -0.014(4) -0.039(4)
C13 0.078(5) 0.084(5) 0.060(4) 0.014(4) -0.012(3) -0.047(3)
C17 0.115(6) 0.084(5) 0.083(5) -0.047(5) 0.002(5) -0.017(4)
C14 0.055(4) 0.064(10) 0.04(3) -0.001(8) -0.016(16) -0.018(14)
C15 0.088(8) 0.076(7) 0.081(7) -0.010(6) -0.036(6) -0.019(6)
C14' 0.055(4) 0.064(10) 0.04(3) -0.001(8) -0.016(16) -0.018(14)

loop_
_atom_type_symbol
_atom_type_description
_atom_type_scat_dispersion_real
_atom_type_scat_dispersion_imag
_atom_type_scat_source
C C 0.0033 0.0016 'International Tables Vol C Tables 4.2.6.8 and 6.1.1.4'
Cl Cl 0.1484 0.1585 'International Tables Vol C Tables 4.2.6.8 and 6.1.1.4'
Mn Mn 0.3368 0.7283 'International Tables Vol C Tables 4.2.6.8 and 6.1.1.4'
N N 0.0061 0.0033 'International Tables Vol C Tables 4.2.6.8 and 6.1.1.4'
O O 0.0106 0.0060 'International Tables Vol C Tables 4.2.6.8 and 6.1.1.4'
H H 0.0000 0.0000 'International Tables Vol C Tables 4.2.6.8 and 6.1.1.4'

loop_
_geom_angle_atom_site_label_1
_geom_angle_atom_site_label_2
_geom_angle_atom_site_label_3
_geom_angle_site_symmetry_1
_geom_angle_site_symmetry_3
_geom_angle
_geom_angle_publ_flag
O1 Mn1 N3 . . 81.07(14) ?
O1 Mn1 N1 . . 152.64(14) ?
O6 Mn1 O1 . . 98.32(15) ?
O6 Mn1 N3 . . 120.01(16) ?
O6 Mn1 O7 . . 112.43(15) ?
O6 Mn1 N1 . . 101.38(16) ?
N3 Mn1 N1 . . 72.70(15) ?
O7 Mn1 O1 . . 94.02(15) ?
O7 Mn1 N3 . . 127.51(15) ?
O7 Mn1 N1 . . 95.79(16) ?
O1 Mn2 O4 . 2_666 85.99(13) ?
O1 Mn2 O2 . . 70.85(12) ?
O4 Mn2 O2 2_666 . 80.18(14) ?
O3 Mn2 O1 . . 153.66(14) ?
O3 Mn2 O4 . 2_666 97.81(14) ?
O3 Mn2 O2 . . 84.06(14) ?
O3 Mn2 O8 . . 99.81(15) ?
O3 Mn2 O5 . . 89.18(15) ?
O8 Mn2 O1 . . 106.08(13) ?
O8 Mn2 O4 . 2_666 92.44(15) ?
O8 Mn2 O2 . . 172.11(15) ?
O8 Mn2 O5 . . 90.51(17) ?
O5 Mn2 O1 . . 85.88(15) ?
O5 Mn2 O4 . 2_666 171.83(14) ?
O5 Mn2 O2 . . 96.44(15) ?
Mn1 O1 Mn2 . . 103.11(13) ?
C12 O1 Mn1 . . 132.4(3) ?
C12 O1 Mn2 . . 120.5(3) ?
C14' O4 Mn2 . 2_666 119(6) ?
C11 O2 Mn2 . . 115.6(3) ?
C11 O2 C13 . . 117.3(4) ?
C13 O2 Mn2 . . 124.9(3) ?
C14 O3 Mn2 . . 129(4) ?
C14' O3 Mn2 . . 136(5) ?
C16 O6 Mn1 . . 126.3(4) ?
C18 O8 Mn2 . . 123.8(3) ?
N2 N3 Mn1 . . 114.3(3) ?
C6 N3 Mn1 . . 129.5(3) ?
C6 N3 N2 . . 116.3(4) ?
C18 O7 Mn1 . . 130.8(4) ?
N3 N2 H2 . . 120.6 ?
C5 N2 N3 . . 118.8(4) ?
C5 N2 H2 . . 120.6 ?
C5 N1 Mn1 . . 116.4(3) ?
C5 N1 C1 . . 116.4(4) ?
C1 N1 Mn1 . . 127.1(3) ?
C16 O5 Mn2 . . 134.5(4) ?
O1 C12 C7 . . 123.1(4) ?
O1 C12 C11 . . 120.0(4) ?
C7 C12 C11 . . 116.8(4) ?
N3 C6 H6 . . 117.5 ?
N3 C6 C7 . . 124.9(4) ?
C7 C6 H6 . . 117.5 ?
C12 C7 C6 . . 123.9(4) ?
C12 C7 C8 . . 119.6(5) ?
C8 C7 C6 . . 116.4(4) ?
O8 C18 O7 . . 123.8(5) ?
O8 C18 C19 . . 119.1(5) ?
O7 C18 C19 . . 117.1(5) ?
N2 C5 C4 . . 120.4(4) ?
N1 C5 N2 . . 117.7(4) ?
N1 C5 C4 . . 121.9(5) ?
O2 C11 C12 . . 113.0(4) ?
C10 C11 O2 . . 124.1(5) ?
C10 C11 C12 . . 123.0(5) ?
C11 C10 H10 . . 120.2 ?
C11 C10 C9 . . 119.7(5) ?
C9 C10 H10 . . 120.2 ?
C7 C8 H8 . . 119.4 ?
C9 C8 C7 . . 121.2(5) ?
C9 C8 H8 . . 119.4 ?
O6 C16 C17 . . 115.7(6) ?
O5 C16 O6 . . 127.7(6) ?
O5 C16 C17 . . 116.6(6) ?
C10 C9 H9 . . 120.1 ?
C8 C9 C10 . . 119.7(5) ?
C8 C9 H9 . . 120.1 ?
C5 C4 H4 . . 120.5 ?
C3 C4 C5 . . 119.1(5) ?
C3 C4 H4 . . 120.5 ?
N1 C1 Cl1 . . 114.5(4) ?
N1 C1 C2 . . 125.3(5) ?
C2 C1 Cl1 . . 120.3(5) ?
C1 C2 H2A . . 121.2 ?
C1 C2 C3 . . 117.5(5) ?
C3 C2 H2A . . 121.2 ?
C18 C19 H19A . . 109.5 ?
C18 C19 H19B . . 109.5 ?
C18 C19 H19C . . 109.5 ?
H19A C19 H19B . . 109.5 ?
H19A C19 H19C . . 109.5 ?
H19B C19 H19C . . 109.5 ?
C4 C3 C2 . . 119.8(6) ?
C4 C3 H3 . . 120.1 ?
C2 C3 H3 . . 120.1 ?
O2 C13 H13A . . 109.5 ?
O2 C13 H13B . . 109.5 ?
O2 C13 H13C . . 109.5 ?
H13A C13 H13B . . 109.5 ?
H13A C13 H13C . . 109.5 ?
H13B C13 H13C . . 109.5 ?
C16 C17 H17A . . 109.5 ?
C16 C17 H17B . . 109.5 ?
C16 C17 H17C . . 109.5 ?
H17A C17 H17B . . 109.5 ?
H17A C17 H17C . . 109.5 ?
H17B C17 H17C . . 109.5 ?
O4 C14 C15 . . 115(6) ?
O3 C14 O4 . . 121(6) ?
O3 C14 C15 . . 124(6) ?
C14 C15 H15A . . 109.7 ?
C14 C15 H15B . . 109.8 ?
C14 C15 H15C . . 108.9 ?
H15A C15 H15B . . 109.5 ?
H15A C15 H15C . . 109.5 ?
H15B C15 H15C . . 109.5 ?
O4 C14' O3 . . 127(10) ?
O4 C14' H14' . . 116.3 ?
O3 C14' H14' . . 116.3 ?

loop_
_geom_bond_atom_site_label_1
_geom_bond_atom_site_label_2
_geom_bond_site_symmetry_2
_geom_bond_distance
_geom_bond_publ_flag
Mn1 O1 . 2.090(3) ?
Mn1 O6 . 2.049(4) ?
Mn1 N3 . 2.225(4) ?
Mn1 O7 . 2.063(4) ?
Mn1 N1 . 2.236(4) ?
Mn2 O1 . 2.178(3) ?
Mn2 O4 2_666 2.211(4) ?
Mn2 O2 . 2.331(3) ?
Mn2 O3 . 2.092(3) ?
Mn2 O8 . 2.113(3) ?
Mn2 O5 . 2.176(4) ?
Cl1 C1 . 1.732(6) ?
O1 C12 . 1.308(5) ?
O4 C14 . 1.36(9) ?
O4 C14' . 1.11(12) ?
O2 C11 . 1.389(5) ?
O2 C13 . 1.432(6) ?
O3 C14 . 1.18(9) ?
O3 C14' . 1.36(12) ?
O6 C16 . 1.251(7) ?
O8 C18 . 1.244(6) ?
N3 N2 . 1.388(5) ?
N3 C6 . 1.279(6) ?
O7 C18 . 1.262(6) ?
N2 H2 . 0.8600 ?
N2 C5 . 1.355(6) ?
N1 C5 . 1.336(6) ?
N1 C1 . 1.341(6) ?
O5 C16 . 1.238(7) ?
C12 C7 . 1.406(6) ?
C12 C11 . 1.414(7) ?
C6 H6 . 0.9300 ?
C6 C7 . 1.447(6) ?
C7 C8 . 1.407(6) ?
C18 C19 . 1.487(7) ?
C5 C4 . 1.400(7) ?
C11 C10 . 1.354(6) ?
C10 H10 . 0.9300 ?
C10 C9 . 1.391(7) ?
C8 H8 . 0.9300 ?
C8 C9 . 1.368(7) ?
C16 C17 . 1.520(8) ?
C9 H9 . 0.9300 ?
C4 H4 . 0.9300 ?
C4 C3 . 1.347(7) ?
C1 C2 . 1.346(7) ?
C2 H2A . 0.9300 ?
C2 C3 . 1.381(8) ?
C19 H19A . 0.9600 ?
C19 H19B . 0.9600 ?
C19 H19C . 0.9600 ?
C3 H3 . 0.9300 ?
C13 H13A . 0.9600 ?
C13 H13B . 0.9600 ?
C13 H13C . 0.9600 ?
C17 H17A . 0.9600 ?
C17 H17B . 0.9600 ?
C17 H17C . 0.9600 ?
C14 C15 . 1.42(8) ?
C15 H15A . 0.9600 ?
C15 H15B . 0.9600 ?
C15 H15C . 0.9600 ?
C14' H14' . 0.9300 ?

loop_
_geom_hbond_atom_site_label_D
_geom_hbond_atom_site_label_H
_geom_hbond_atom_site_label_A
_geom_hbond_site_symmetry_A
_geom_hbond_distance_DH
_geom_hbond_distance_HA
_geom_hbond_distance_DA
_geom_hbond_angle_DHA
_geom_hbond_publ_flag
N2 H2 O4 1_554 0.86 2.05 2.879(5) 161.4 yes
C15 H15A Cl1 2_656 0.96 2.577 3.1330(10) 117 yes

_cod_database_fobs_code 2021985
